data_7244188
loop_
_publ_author_name
'Chen, Chong-An'
'Yang, Guo-Yu'

_publ_section_title
;
 Syntheses, Structures and Optical Properties of Two B3O7 Cluster-based
 Borates
;
_journal_name_full CrystEngComm
_journal_paper_doi 10.1039/D1CE01579F
_journal_year 2022
_chemical_formula_sum 'B21 Ca3 H6 Li3 O39'
_chemical_formula_weight 998.12
_space_group_crystal_system trigonal
_space_group_IT_number 154
_space_group_name_Hall 'P 32 2"'
_space_group_name_H-M_alt 'P 32 2 1'
_atom_sites_solution_hydrogens geom
_audit_creation_method SHELXL-2018/3
_audit_update_record
;
2021-11-19 deposited with the CCDC.	2022-01-07 downloaded from the CCDC.
;
_cell_angle_alpha 90
_cell_angle_beta 90
_cell_angle_gamma 120
_cell_formula_units_Z 1
_cell_length_a 8.7306(5)
_cell_length_b 8.7306(5)
_cell_length_c 12.5809(8)
_cell_measurement_reflns_used 9493
_cell_measurement_temperature 296(2)
_cell_measurement_theta_max 31.39
_cell_measurement_theta_min 2.69
_cell_volume 830.48(9)
_computing_structure_refinement 'SHELXL-2018/3 (Sheldrick, 2018)'
_diffrn_ambient_temperature 296(2)
_diffrn_measured_fraction_theta_full 0.993
_diffrn_measured_fraction_theta_max 0.968
_diffrn_measurement_device_type 'Xcalibur, Atlas, Gemini ultra'
_diffrn_radiation_type MoK\a
_diffrn_radiation_wavelength 0.71073
_diffrn_reflns_av_R_equivalents 0.0218
_diffrn_reflns_av_unetI/netI 0.0148
_diffrn_reflns_Laue_measured_fraction_full 0.993
_diffrn_reflns_Laue_measured_fraction_max 0.968
_diffrn_reflns_limit_h_max 12
_diffrn_reflns_limit_h_min -12
_diffrn_reflns_limit_k_max 12
_diffrn_reflns_limit_k_min -12
_diffrn_reflns_limit_l_max 18
_diffrn_reflns_limit_l_min -18
_diffrn_reflns_number 11181
_diffrn_reflns_point_group_measured_fraction_full 0.994
_diffrn_reflns_point_group_measured_fraction_max 0.949
_diffrn_reflns_theta_full 25.242
_diffrn_reflns_theta_max 31.385
_diffrn_reflns_theta_min 2.694
_exptl_absorpt_coefficient_mu 0.637
_exptl_crystal_colour colorless
_exptl_crystal_density_diffrn 1.996
_exptl_crystal_description block
_exptl_crystal_F_000 492
_refine_diff_density_max 1.482
_refine_diff_density_min -0.790
_refine_diff_density_rms 0.097
_refine_ls_abs_structure_details
;
 Refined as an inversion twin.
;
_refine_ls_abs_structure_Flack 0.97(6)
_refine_ls_extinction_method none
_refine_ls_goodness_of_fit_ref 1.086
_refine_ls_hydrogen_treatment constr
_refine_ls_matrix_type full
_refine_ls_number_parameters 103
_refine_ls_number_reflns 1739
_refine_ls_number_restraints 2
_refine_ls_restrained_S_all 1.234
_refine_ls_R_factor_all 0.0341
_refine_ls_R_factor_gt 0.0339
_refine_ls_shift/su_max 0.001
_refine_ls_shift/su_mean 0.000
_refine_ls_structure_factor_coef Fsqd
_refine_ls_weighting_details 'w=1/[\s^2^(Fo^2^)+(0.0616P)^2^+0.6414P] where P=(Fo^2^+2Fc^2^)/3'
_refine_ls_weighting_scheme calc
_refine_ls_wR_factor_gt 0.0973
_refine_ls_wR_factor_ref 0.0975
_reflns_Friedel_coverage 0.677
_reflns_Friedel_fraction_full 0.995
_reflns_Friedel_fraction_max 0.921
_reflns_number_gt 1725
_reflns_number_total 1739
_reflns_threshold_expression 'I > 2\s(I)'
_cod_data_source_file d1ce01579f2.cif
_cod_data_source_block B
_cod_original_cell_volume 830.48(11)
_cod_original_formula_sum 'B21 H6 Ca3 Li3 O39'
_cod_database_code 7244188
_shelx_shelxl_version_number 2018/3
_shelx_space_group_comment
;
The symmetry employed for this shelxl refinement is uniquely defined
by the following loop, which should always be used as a source of
symmetry information in preference to the above space-group names.
They are only intended as comments.
;

loop_
_space_group_symop_operation_xyz
'x, y, z'
'-y, x-y, z+2/3'
'-x+y, -x, z+1/3'
'y, x, -z'
'x-y, -y, -z+1/3'
'-x, -x+y, -z+2/3'

loop_
_atom_site_label
_atom_site_type_symbol
_atom_site_fract_x
_atom_site_fract_y
_atom_site_fract_z
_atom_site_U_iso_or_equiv
_atom_site_adp_type
_atom_site_occupancy
_atom_site_site_symmetry_order
_atom_site_calc_flag
_atom_site_refinement_flags_posn
_atom_site_refinement_flags_adp
_atom_site_refinement_flags_occupancy
_atom_site_disorder_assembly
_atom_site_disorder_group
Li1 Li 0.000000 0.6254(9) 0.333333 0.0220(14) Uani 1 2 d S T P . .
Ca1 Ca 0.35970(7) 1.000000 0.166667 0.01091(16) Uani 1 2 d S T P . .
B1 B 0.0221(4) 0.5781(3) 0.07364(19) 0.0107(4) Uani 1 1 d . . . . .
B2 B 0.3207(3) 0.7443(3) -0.00936(18) 0.0085(4) Uani 1 1 d . . . . .
B3 B 0.3870(4) 0.7961(4) -0.1984(2) 0.0121(5) Uani 1 1 d . . . . .
B4 B 0.000000 0.9097(4) 0.333333 0.0205(8) Uani 1 2 d DS T P . .
O1 O -0.0473(3) 0.5415(3) 0.17549(14) 0.0204(4) Uani 1 1 d . . . . .
O2 O 0.1777(2) 0.7287(2) 0.05872(13) 0.0114(3) Uani 1 1 d . . . . .
O3 O 0.4620(2) 0.9311(2) 0.00500(12) 0.0115(3) Uani 1 1 d . . . . .
O4 O 0.3825(3) 0.6273(3) 0.03007(13) 0.0144(4) Uani 1 1 d . . . . .
O5 O 0.2692(2) 0.6987(2) -0.12101(12) 0.0112(3) Uani 1 1 d . . . . .
O6 O 0.1191(3) 0.8893(3) 0.28265(18) 0.0239(4) Uani 1 1 d D . . . .
H1 H 0.188582 0.982111 0.252990 0.036 Uiso 1 1 calc R U . . .
O7 O 0.000000 1.0690(5) 0.333333 0.139(5) Uani 1 2 d DS T P . .

loop_
_atom_site_aniso_label
_atom_site_aniso_U_11
_atom_site_aniso_U_22
_atom_site_aniso_U_33
_atom_site_aniso_U_23
_atom_site_aniso_U_13
_atom_site_aniso_U_12
Li1 0.029(4) 0.022(2) 0.017(3) -0.0030(14) -0.006(3) 0.0147(19)
Ca1 0.0121(2) 0.0112(3) 0.0091(3) -0.0021(2) -0.00107(10) 0.00561(14)
B1 0.0095(10) 0.0098(10) 0.0095(10) -0.0006(8) 0.0014(8) 0.0024(9)
B2 0.0086(10) 0.0069(9) 0.0063(8) -0.0002(7) -0.0002(7) 0.0011(8)
B3 0.0135(11) 0.0109(10) 0.0080(9) 0.0007(8) 0.0006(8) 0.0032(9)
B4 0.0134(16) 0.0186(14) 0.028(2) 0.0048(8) 0.0096(16) 0.0067(8)
O1 0.0161(9) 0.0185(10) 0.0099(8) -0.0036(7) 0.0024(6) -0.0038(8)
O2 0.0076(7) 0.0095(7) 0.0115(7) -0.0024(5) 0.0014(6) 0.0001(6)
O3 0.0106(7) 0.0084(7) 0.0086(7) -0.0008(5) 0.0013(6) -0.0005(6)
O4 0.0253(10) 0.0154(8) 0.0072(7) -0.0007(6) -0.0016(6) 0.0138(7)
O5 0.0115(7) 0.0104(7) 0.0064(6) -0.0007(5) -0.0009(6) 0.0014(6)
O6 0.0193(9) 0.0203(10) 0.0300(10) 0.0022(8) 0.0108(8) 0.0083(8)
O7 0.111(7) 0.053(3) 0.271(13) 0.056(4) 0.112(8) 0.055(4)

loop_
_atom_type_symbol
_atom_type_description
_atom_type_scat_dispersion_real
_atom_type_scat_dispersion_imag
_atom_type_scat_source
B B 0.0013 0.0007 'International Tables Vol C Tables 4.2.6.8 and 6.1.1.4'
O O 0.0106 0.0060 'International Tables Vol C Tables 4.2.6.8 and 6.1.1.4'
Ca Ca 0.2262 0.3064 'International Tables Vol C Tables 4.2.6.8 and 6.1.1.4'
Li Li -0.0003 0.0001 'International Tables Vol C Tables 4.2.6.8 and 6.1.1.4'
H H 0.0000 0.0000 'International Tables Vol C Tables 4.2.6.8 and 6.1.1.4'

loop_
_geom_angle_atom_site_label_1
_geom_angle_atom_site_label_2
_geom_angle_atom_site_label_3
_geom_angle
_geom_angle_site_symmetry_1
_geom_angle_site_symmetry_3
_geom_angle_publ_flag
O1 Li1 O1 150.7(4) 6 . ?
O1 Li1 O6 89.93(15) 6 6 ?
O1 Li1 O6 115.5(2) . 6 ?
O1 Li1 O4 64.05(12) 6 3_565 ?
O1 Li1 O4 100.2(2) . 3_565 ?
O6 Li1 O4 138.3(2) 6 3_565 ?
O1 Li1 O4 100.2(2) 6 5_565 ?
O1 Li1 O4 64.05(12) . 5_565 ?
O6 Li1 O4 97.50(11) 6 5_565 ?
O4 Li1 O4 117.9(4) 3_565 5_565 ?
O1 Li1 B3 32.40(9) 6 2_665 ?
O1 Li1 B3 127.7(3) . 2_665 ?
O6 Li1 B3 116.65(13) 6 2_665 ?
O4 Li1 B3 31.66(8) 3_565 2_665 ?
O4 Li1 B3 112.1(3) 5_565 2_665 ?
O1 Li1 B3 127.7(3) 6 4_455 ?
O1 Li1 B3 32.40(9) . 4_455 ?
O6 Li1 B3 109.61(13) 6 4_455 ?
O4 Li1 B3 112.1(3) 3_565 4_455 ?
O4 Li1 B3 31.65(8) 5_565 4_455 ?
B3 Li1 B3 125.1(3) 2_665 4_455 ?
O1 Li1 Ca1 73.30(9) 6 3_465 ?
O1 Li1 Ca1 120.76(10) . 3_465 ?
O6 Li1 Ca1 31.96(5) 6 3_465 ?
O4 Li1 Ca1 136.94(5) 3_565 3_465 ?
O4 Li1 Ca1 74.17(7) 5_565 3_465 ?
B3 Li1 Ca1 105.57(6) 2_665 3_465 ?
B3 Li1 Ca1 98.09(6) 4_455 3_465 ?
O6 Ca1 O3 142.35(7) 5_675 5_675 ?
O6 Ca1 O3 83.87(7) 5_675 . ?
O3 Ca1 O3 120.75(9) 5_675 . ?
O6 Ca1 O2 86.16(7) 5_675 5_675 ?
O3 Ca1 O2 56.22(6) 5_675 5_675 ?
O3 Ca1 O2 135.74(6) . 5_675 ?
O6 Ca1 O2 80.93(7) 5_675 . ?
O3 Ca1 O2 135.74(6) 5_675 . ?
O3 Ca1 O2 56.22(6) . . ?
O2 Ca1 O2 161.35(9) 5_675 . ?
O6 Ca1 O5 147.20(6) 5_675 3_565 ?
O3 Ca1 O5 70.43(5) 5_675 3_565 ?
O3 Ca1 O5 72.39(6) . 3_565 ?
O2 Ca1 O5 126.63(5) 5_675 3_565 ?
O2 Ca1 O5 67.19(6) . 3_565 ?
O6 Ca1 O5 93.05(7) 5_675 4_565 ?
O3 Ca1 O5 72.39(6) 5_675 4_565 ?
O3 Ca1 O5 70.43(5) . 4_565 ?
O2 Ca1 O5 67.19(6) 5_675 4_565 ?
O2 Ca1 O5 126.63(5) . 4_565 ?
O5 Ca1 O5 99.69(8) 3_565 4_565 ?
O6 Ca1 B2 113.84(7) 5_675 5_675 ?
O3 Ca1 B2 28.76(6) 5_675 5_675 ?
O3 Ca1 B2 128.64(7) . 5_675 ?
O2 Ca1 B2 28.52(6) 5_675 5_675 ?
O2 Ca1 B2 164.01(6) . 5_675 ?
O5 Ca1 B2 98.74(6) 3_565 5_675 ?
O5 Ca1 B2 61.25(6) 4_565 5_675 ?
O6 Ca1 Li1 28.41(12) 5_675 2_674 ?
O3 Ca1 Li1 119.71(10) 5_675 2_674 ?
O3 Ca1 Li1 83.84(4) . 2_674 ?
O2 Ca1 Li1 68.05(7) 5_675 2_674 ?
O2 Ca1 Li1 104.27(9) . 2_674 ?
O5 Ca1 Li1 155.58(4) 3_565 2_674 ?
O5 Ca1 Li1 66.18(11) 4_565 2_674 ?
B2 Ca1 Li1 91.65(9) 5_675 2_674 ?
O2 B1 O3 123.8(2) . 4_455 ?
O2 B1 O1 117.7(2) . . ?
O3 B1 O1 118.6(2) 4_455 . ?
O4 B2 O2 109.41(18) . . ?
O4 B2 O5 107.79(18) . . ?
O2 B2 O5 113.82(19) . . ?
O4 B2 O3 109.43(19) . . ?
O2 B2 O3 103.47(17) . . ?
O5 B2 O3 112.83(18) . . ?
O4 B3 O5 126.2(2) 2_664 . ?
O4 B3 O1 112.2(2) 2_664 4_565 ?
O5 B3 O1 121.7(2) . 4_565 ?
O4 B3 Li1 58.56(13) 2_664 3_564 ?
O5 B3 Li1 175.28(19) . 3_564 ?
O1 B3 Li1 53.61(12) 4_565 3_564 ?
O6 B4 O6 115.4(3) . 6 ?
O6 B4 O7 122.31(17) . . ?
O6 B4 O7 122.31(17) 6 . ?
B1 O1 B3 121.4(2) . 4_455 ?
B1 O1 Li1 144.41(19) . . ?
B3 O1 Li1 93.99(17) 4_455 . ?
B1 O2 B2 124.65(19) . . ?
B1 O2 Ca1 134.61(15) . . ?
B2 O2 Ca1 96.99(12) . . ?
B1 O3 B2 121.54(18) 4_565 . ?
B1 O3 Ca1 136.97(15) 4_565 . ?
B2 O3 Ca1 99.70(12) . . ?
B3 O4 B2 122.33(19) 3_565 . ?
B3 O4 Li1 89.78(14) 3_565 2_664 ?
B2 O4 Li1 143.51(17) . 2_664 ?
B3 O5 B2 118.80(19) . . ?
B3 O5 Ca1 119.46(14) . 2_664 ?
B2 O5 Ca1 118.01(13) . 2_664 ?

loop_
_geom_bond_atom_site_label_1
_geom_bond_atom_site_label_2
_geom_bond_distance
_geom_bond_site_symmetry_2
_geom_bond_publ_flag
Li1 O1 2.085(3) 6 ?
Li1 O1 2.085(3) . ?
Li1 O6 2.097(7) 6 ?
Li1 O4 2.205(5) 3_565 ?
Li1 O4 2.205(5) 5_565 ?
Li1 B3 2.584(5) 2_665 ?
Li1 B3 2.584(5) 4_455 ?
Li1 Ca1 3.832(4) 3_465 ?
Ca1 O6 2.3334(19) 5_675 ?
Ca1 O3 2.4152(17) 5_675 ?
Ca1 O3 2.4152(17) . ?
Ca1 O2 2.4933(16) 5_675 ?
Ca1 O2 2.4933(16) . ?
Ca1 O5 2.7675(17) 3_565 ?
Ca1 O5 2.7675(17) 4_565 ?
Ca1 B2 3.040(2) 5_675 ?
B1 O2 1.350(3) . ?
B1 O3 1.354(3) 4_455 ?
B1 O1 1.385(3) . ?
B2 O4 1.461(3) . ?
B2 O2 1.463(3) . ?
B2 O5 1.468(3) . ?
B2 O3 1.484(3) . ?
B3 O4 1.356(3) 2_664 ?
B3 O5 1.361(3) . ?
B3 O1 1.388(3) 4_565 ?
B4 O6 1.306(2) . ?
B4 O6 1.306(2) 6 ?
B4 O7 1.391(4) . ?
